data_1519255
loop_
_publ_author_name
'Ward, Robert S.'
'Gelbrich, Thomas'
'Hursthouse, Michael B.'

_publ_section_title
;
 ClH5O6
;
_journal_name_full 'Crystal Structure Report Archive'
_journal_page_first 825
_journal_year 2000
_chemical_formula_sum 'Cl H5 O6'
_chemical_formula_weight 136.49
_space_group_IT_number 33
_symmetry_cell_setting orthorhombic
_symmetry_space_group_name_Hall 'P 2c -2n'
_symmetry_space_group_name_H-M 'P n a 21'
_atom_sites_solution_hydrogens geom
_atom_sites_solution_primary direct
_atom_sites_solution_secondary difmap
_cell_angle_alpha 90.00
_cell_angle_beta 90.00
_cell_angle_gamma 90.00
_cell_formula_units_Z 4
_cell_length_a 7.9054(3)
_cell_length_b 10.5443(4)
_cell_length_c 5.9511(2)
_cell_measurement_reflns_used 1747
_cell_measurement_temperature 150(2)
_cell_measurement_theta_max 38.57
_cell_measurement_theta_min 2.91
_cell_volume 496.07(3)
_computing_cell_refinement 'DENZO and COLLECT'
_computing_data_reduction 'DENZO and COLLECT'
_computing_publication_material SHELXL-97
_computing_structure_refinement 'SHELXL-97 (Sheldrick, 2008)'
_computing_structure_solution 'SHELXS-97 (Sheldrick, 2008)'
_diffrn_ambient_temperature 150(2)
_diffrn_measured_fraction_theta_full 0.986
_diffrn_measured_fraction_theta_max 0.986
_diffrn_measurement_device_type 'Enraf Nonius KappaCCD area detector'
_diffrn_measurement_method '\w and \f scans to fill Ewald sphere'
_diffrn_radiation_monochromator graphite
_diffrn_radiation_source 'Enraf Nonius FR591 rotating anode'
_diffrn_radiation_type MoK\a
_diffrn_radiation_wavelength 0.71073
_diffrn_reflns_av_R_equivalents 0.0335
_diffrn_reflns_av_sigmaI/netI 0.0341
_diffrn_reflns_limit_h_max 9
_diffrn_reflns_limit_h_min -9
_diffrn_reflns_limit_k_max 12
_diffrn_reflns_limit_k_min -12
_diffrn_reflns_limit_l_max 7
_diffrn_reflns_limit_l_min -5
_diffrn_reflns_number 2344
_diffrn_reflns_theta_full 25.09
_diffrn_reflns_theta_max 25.09
_diffrn_reflns_theta_min 3.22
_exptl_absorpt_coefficient_mu 0.706
_exptl_absorpt_correction_T_max 0.9014
_exptl_absorpt_correction_T_min 0.8432
_exptl_absorpt_correction_type empirical
_exptl_absorpt_process_details 'SORTAV (R. H. Blessing, 1995, 1997)'
_exptl_crystal_colour colourless
_exptl_crystal_density_diffrn 1.828
_exptl_crystal_density_method 'not measured'
_exptl_crystal_description Block
_exptl_crystal_F_000 280
_exptl_crystal_size_max 0.25
_exptl_crystal_size_mid 0.25
_exptl_crystal_size_min 0.15
_refine_diff_density_max 0.472
_refine_diff_density_min -0.398
_refine_diff_density_rms 0.091
_refine_ls_abs_structure_details 'Flack H D (1983), Acta Cryst. A39, 876-881'
_refine_ls_abs_structure_Flack 0.5(2)
_refine_ls_extinction_coef 0.105(16)
_refine_ls_extinction_expression Fc^*^=kFc[1+0.001xFc^2^\l^3^/sin(2\q)]^-1/4^
_refine_ls_extinction_method SHELXL
_refine_ls_goodness_of_fit_ref 1.663
_refine_ls_hydrogen_treatment mixed
_refine_ls_matrix_type full
_refine_ls_number_parameters 78
_refine_ls_number_reflns 716
_refine_ls_number_restraints 7
_refine_ls_restrained_S_all 1.654
_refine_ls_R_factor_all 0.0376
_refine_ls_R_factor_gt 0.0374
_refine_ls_shift/su_max 0.000
_refine_ls_shift/su_mean 0.000
_refine_ls_structure_factor_coef Fsqd
_refine_ls_weighting_details 'calc w=1/[\s^2^(Fo^2^)+(0.0001P)^2^+0.7857P] where P=(Fo^2^+2Fc^2^)/3'
_refine_ls_weighting_scheme calc
_refine_ls_wR_factor_gt 0.0970
_refine_ls_wR_factor_ref 0.0971
_reflns_number_gt 710
_reflns_number_total 716
_reflns_threshold_expression >2sigma(I)
_cod_data_source_file eCrystal-825.cif
_cod_data_source_block s92
_cod_depositor_comments
;
Citation :
Ward, Robert S. and Gelbrich, Thomas and Hursthouse, Michael B. (2000) 
University of Southampton, Crystal Structure Report Archive. 
(doi:10.5258/ecrystals/825)

More at:
http://ecrystals.chem.soton.ac.uk/825/

The following automatic conversions were performed:

'_symmetry_cell_setting' value 'Orthorhombic' changed to
'orthorhombic' according to the built-in table from CIF Core
dictionary named 'cif_core.dic' version 2.4.1 from 2010-06-29.

'_exptl_absorpt_correction_type' value 'Empirical' changed to
'empirical' according to the built-in table from CIF Core dictionary
named 'cif_core.dic' version 2.4.1 from 2010-06-29.

Automatic conversion script
Id: cif_fix_values 3105 2015-03-04 15:46:00Z robertas 
;
_cod_original_sg_symbol_H-M Pna21
_cod_database_code 1519255

loop_
_symmetry_equiv_pos_as_xyz
'x, y, z'
'-x, -y, z+1/2'
'x+1/2, -y+1/2, z'
'-x+1/2, y+1/2, z+1/2'

loop_
_atom_site_label
_atom_site_type_symbol
_atom_site_fract_x
_atom_site_fract_y
_atom_site_fract_z
_atom_site_U_iso_or_equiv
_atom_site_adp_type
_atom_site_occupancy
_atom_site_symmetry_multiplicity
_atom_site_calc_flag
_atom_site_refinement_flags
_atom_site_disorder_assembly
_atom_site_disorder_group
Cl1 Cl 0.25730(11) 0.42310(8) 0.2448(3) 0.0082(4) Uani 1 1 d . . .
O1 O 0.2119(4) 0.5588(3) 0.2175(7) 0.0113(8) Uani 1 1 d . . .
O2 O 0.4391(4) 0.4052(3) 0.2067(6) 0.0140(8) Uani 1 1 d . . .
O3 O 0.1599(4) 0.3459(3) 0.0828(6) 0.0114(8) Uani 1 1 d . . .
O4 O 0.2125(4) 0.3835(3) 0.4753(5) 0.0108(8) Uani 1 1 d . . .
O5 O 0.0180(4) 0.8006(3) 0.2565(9) 0.0251(9) Uani 1 1 d D . .
H1 H -0.091(3) 0.844(3) 0.275(10) 0.030 Uiso 1 1 d D . .
H2 H 0.092(5) 0.834(4) 0.138(7) 0.030 Uiso 1 1 d D . .
H3 H 0.016(5) 0.7078(10) 0.272(11) 0.030 Uiso 1 1 d D . .
O6 O 0.1821(4) 0.6045(3) 0.7438(9) 0.0260(9) Uani 1 1 d G . .
H4 H 0.0806 0.6293 0.7161 0.031 Uiso 1 1 d G . .
H5 H 0.2068 0.5521 0.6430 0.031 Uiso 1 1 d G . .

loop_
_atom_site_aniso_label
_atom_site_aniso_U_11
_atom_site_aniso_U_22
_atom_site_aniso_U_33
_atom_site_aniso_U_23
_atom_site_aniso_U_13
_atom_site_aniso_U_12
Cl1 0.0087(5) 0.0086(5) 0.0072(6) -0.0011(6) -0.0006(5) 0.0008(3)
O1 0.0155(13) 0.0060(14) 0.012(2) 0.0028(16) -0.0025(19) 0.0009(11)
O2 0.0063(14) 0.0205(16) 0.015(2) -0.0044(16) 0.0018(14) 0.0035(12)
O3 0.0153(15) 0.0107(15) 0.0083(16) -0.0042(15) -0.0038(15) -0.0008(13)
O4 0.0178(15) 0.0118(16) 0.0029(17) 0.0019(14) 0.0031(15) -0.0028(14)
O5 0.0271(18) 0.0203(17) 0.028(2) 0.006(2) 0.005(2) 0.0009(14)
O6 0.0251(17) 0.0234(18) 0.030(2) 0.000(2) 0.005(2) 0.0038(14)

loop_
_atom_type_symbol
_atom_type_description
_atom_type_scat_dispersion_real
_atom_type_scat_dispersion_imag
_atom_type_scat_source
H H 0.0000 0.0000 'International Tables Vol C Tables 4.2.6.8 and 6.1.1.4'
O O 0.0106 0.0060 'International Tables Vol C Tables 4.2.6.8 and 6.1.1.4'
Cl Cl 0.1484 0.1585 'International Tables Vol C Tables 4.2.6.8 and 6.1.1.4'

loop_
_geom_angle_atom_site_label_1
_geom_angle_atom_site_label_2
_geom_angle_atom_site_label_3
_geom_angle
_geom_angle_site_symmetry_1
_geom_angle_site_symmetry_3
O2 Cl1 O4 110.0(2) . .
O2 Cl1 O3 109.8(2) . .
O4 Cl1 O3 109.0(2) . .
O2 Cl1 O1 110.14(18) . .
O4 Cl1 O1 108.4(2) . .
O3 Cl1 O1 109.5(2) . .

loop_
_geom_bond_atom_site_label_1
_geom_bond_atom_site_label_2
_geom_bond_distance
_geom_bond_site_symmetry_2
Cl1 O2 1.467(3) .
Cl1 O4 1.477(4) .
Cl1 O3 1.478(4) .
Cl1 O1 1.484(3) .

loop_
_geom_hbond_atom_site_label_D
_geom_hbond_atom_site_label_H
_geom_hbond_atom_site_label_A
_geom_hbond_distance_DH
_geom_hbond_distance_HA
_geom_hbond_distance_DA
_geom_hbond_angle_DHA
_geom_hbond_site_symmetry_A
O5 H1 O1 0.979(8) 1.899(18) 2.847(4) 162(5) 3_465
O5 H2 O4 0.982(8) 1.896(18) 2.847(5) 162(4) 4_554
O5 H3 O1 0.983(8) 2.23(3) 2.984(4) 132(3) .
O6 H4 O3 0.86 2.08 2.916(5) 165.0 2_565
O6 H5 O4 0.84 2.04 2.835(5) 158.3 .
